data_7208809
loop_
_publ_author_name
'Sun, Di'
'Liu, Fu-Jing'
'Huang, Rong-Bin'
'Zheng, Lan-Sun'

_publ_section_title
;
 Three guest-dependent nitrate--water aggregations encapsulated in
 silver(i)--bipyridine supramolecular frameworks
;
_journal_issue 23
_journal_name_full CrystEngComm
_journal_page_first 7872
_journal_paper_doi 10.1039/c2ce26161h
_journal_volume 14
_journal_year 2012
_chemical_formula_moiety '2(C10 H8 Ag N2), C7 H6 N2, 2(N O3), H2 O '
_chemical_formula_sum 'C27 H24 Ag2 N8 O7'
_chemical_formula_weight 788.28
_chemical_name_systematic
;
?
;
_space_group_IT_number 14
_symmetry_cell_setting monoclinic
_symmetry_space_group_name_Hall '-P 2ybc'
_symmetry_space_group_name_H-M 'P 1 21/c 1'
_atom_sites_solution_hydrogens geom
_atom_sites_solution_primary direct
_atom_sites_solution_secondary difmap
_audit_creation_method SHELXL-97
_cell_angle_alpha 90.00
_cell_angle_beta 101.627(5)
_cell_angle_gamma 90.00
_cell_formula_units_Z 4
_cell_length_a 14.010(4)
_cell_length_b 11.380(3)
_cell_length_c 18.085(5)
_cell_measurement_temperature 173(2)
_cell_volume 2824.2(13)
_computing_structure_refinement 'SHELXL-97 (Sheldrick, 1997)'
_computing_structure_solution 'SHELXS-97 (Sheldrick, 1990)'
_diffrn_ambient_temperature 173(2)
_diffrn_measured_fraction_theta_full 0.996
_diffrn_measured_fraction_theta_max 0.996
_diffrn_radiation_monochromator graphite
_diffrn_radiation_source 'fine-focus sealed tube'
_diffrn_radiation_type MoK\a
_diffrn_radiation_wavelength 0.71073
_diffrn_reflns_av_R_equivalents 0.0606
_diffrn_reflns_av_sigmaI/netI 0.1193
_diffrn_reflns_limit_h_max 15
_diffrn_reflns_limit_h_min -16
_diffrn_reflns_limit_k_max 8
_diffrn_reflns_limit_k_min -13
_diffrn_reflns_limit_l_max 20
_diffrn_reflns_limit_l_min -21
_diffrn_reflns_number 13681
_diffrn_reflns_theta_full 25.00
_diffrn_reflns_theta_max 25.00
_diffrn_reflns_theta_min 1.48
_exptl_absorpt_coefficient_mu 1.449
_exptl_absorpt_correction_T_max 0.7604
_exptl_absorpt_correction_T_min 0.5949
_exptl_absorpt_correction_type multi-scan
_exptl_absorpt_process_details sadabs
_exptl_crystal_density_diffrn 1.854
_exptl_crystal_density_method 'not measured'
_exptl_crystal_F_000 1568
_exptl_crystal_size_max 0.40
_exptl_crystal_size_mid 0.40
_exptl_crystal_size_min 0.20
_refine_diff_density_max 1.603
_refine_diff_density_min -0.996
_refine_diff_density_rms 0.146
_refine_ls_extinction_method none
_refine_ls_goodness_of_fit_ref 1.189
_refine_ls_hydrogen_treatment constr
_refine_ls_matrix_type full
_refine_ls_number_parameters 397
_refine_ls_number_reflns 4950
_refine_ls_number_restraints 30
_refine_ls_restrained_S_all 1.194
_refine_ls_R_factor_all 0.0994
_refine_ls_R_factor_gt 0.0767
_refine_ls_shift/su_max 0.000
_refine_ls_shift/su_mean 0.000
_refine_ls_structure_factor_coef Fsqd
_refine_ls_weighting_details 'calc w=1/[\s^2^(Fo^2^)+(0.0000P)^2^+17.3495P] where P=(Fo^2^+2Fc^2^)/3'
_refine_ls_weighting_scheme calc
_refine_ls_wR_factor_gt 0.1979
_refine_ls_wR_factor_ref 0.2106
_reflns_number_gt 3755
_reflns_number_total 4950
_reflns_threshold_expression >2sigma(I)
_cod_data_source_file c2ce26161h.txt
_cod_data_source_block p3
_cod_original_sg_symbol_H-M p2(1)/c
_cod_database_code 7208809

loop_
_symmetry_equiv_pos_as_xyz
'x, y, z'
'-x, y+1/2, -z+1/2'
'-x, -y, -z'
'x, -y-1/2, z-1/2'

loop_
_atom_site_label
_atom_site_type_symbol
_atom_site_fract_x
_atom_site_fract_y
_atom_site_fract_z
_atom_site_U_iso_or_equiv
_atom_site_adp_type
_atom_site_occupancy
_atom_site_symmetry_multiplicity
_atom_site_calc_flag
_atom_site_refinement_flags
Ag1 Ag 0.88953(6) 1.01668(6) 0.50371(4) 0.0368(3) Uani 1 1 d .
Ag2 Ag 0.62280(6) 1.31227(7) 0.48824(5) 0.0467(3) Uani 1 1 d .
C1 C 0.9099(7) 0.7694(8) 0.5746(5) 0.036(2) Uani 1 1 d .
H1 H 0.9343 0.8116 0.6198 0.043 Uiso 1 1 calc R
C2 C 0.9053(8) 0.6480(10) 0.5776(5) 0.042(3) Uani 1 1 d .
H2 H 0.9246 0.6101 0.6250 0.050 Uiso 1 1 calc R
C3 C 0.8741(7) 0.5811(8) 0.5154(6) 0.032(2) Uani 1 1 d .
C4 C 0.8428(7) 0.6451(8) 0.4468(5) 0.031(2) Uani 1 1 d U
H4 H 0.8183 0.6043 0.4011 0.038 Uiso 1 1 calc R
C5 C 0.8482(8) 0.7653(9) 0.4471(6) 0.042(3) Uani 1 1 d .
H5 H 0.8277 0.8057 0.4006 0.051 Uiso 1 1 calc R
C6 C 0.9057(8) 0.2634(10) 0.5736(6) 0.044(3) Uani 1 1 d U
H6 H 0.9274 0.2201 0.6188 0.053 Uiso 1 1 calc R
C7 C 0.9022(8) 0.3869(10) 0.5778(6) 0.046(3) Uani 1 1 d U
H7 H 0.9209 0.4253 0.6252 0.055 Uiso 1 1 calc R
C8 C 0.8718(6) 0.4513(9) 0.5136(5) 0.028(2) Uani 1 1 d .
C9 C 0.8429(9) 0.3856(10) 0.4480(5) 0.050(3) Uani 1 1 d .
H9 H 0.8185 0.4248 0.4017 0.060 Uiso 1 1 calc R
C10 C 0.8488(9) 0.2695(8) 0.4490(6) 0.045(3) Uani 1 1 d .
H10 H 0.8289 0.2290 0.4025 0.054 Uiso 1 1 calc R
C11 C 0.6222(9) 1.0652(10) 0.5548(7) 0.054(3) Uani 1 1 d .
H11 H 0.6205 1.1082 0.5995 0.065 Uiso 1 1 calc R
C12 C 0.6149(8) 0.9421(9) 0.5557(6) 0.042(3) Uani 1 1 d .
H12 H 0.6054 0.9031 0.6001 0.050 Uiso 1 1 calc R
C13 C 0.6214(7) 0.8772(8) 0.4917(5) 0.030(2) Uani 1 1 d .
C14 C 0.6331(9) 0.9408(10) 0.4306(7) 0.052(3) Uani 1 1 d .
H14 H 0.6377 0.9010 0.3853 0.063 Uiso 1 1 calc R
C15 C 0.6385(8) 1.0604(10) 0.4328(6) 0.045(3) Uani 1 1 d U
H15 H 0.6477 1.1011 0.3889 0.054 Uiso 1 1 calc R
C16 C 0.6459(7) 0.5586(9) 0.5532(6) 0.035(2) Uani 1 1 d U
H16 H 0.6682 0.5154 0.5984 0.042 Uiso 1 1 calc R
C17 C 0.6480(7) 0.6838(8) 0.5564(5) 0.034(2) Uani 1 1 d .
H17 H 0.6710 0.7218 0.6034 0.041 Uiso 1 1 calc R
C18 C 0.6169(7) 0.7518(8) 0.4914(5) 0.030(2) Uani 1 1 d .
C19 C 0.5828(7) 0.6846(8) 0.4241(6) 0.037(2) Uani 1 1 d .
H19 H 0.5602 0.7238 0.3774 0.045 Uiso 1 1 calc R
C20 C 0.5827(8) 0.5618(9) 0.4268(6) 0.043(3) Uani 1 1 d .
H20 H 0.5589 0.5202 0.3813 0.052 Uiso 1 1 calc R
C21 C 0.1189(8) 0.6143(11) 0.7444(6) 0.043(3) Uani 1 1 d .
C22 C 0.1649(8) 0.4999(8) 0.7476(5) 0.035(2) Uani 1 1 d .
C23 C 0.1092(7) 0.3982(8) 0.7453(5) 0.035(2) Uani 1 1 d .
H23 H 0.0412 0.4028 0.7438 0.042 Uiso 1 1 calc R
C24 C 0.1542(7) 0.2911(9) 0.7451(5) 0.035(2) Uani 1 1 d .
H24 H 0.1164 0.2216 0.7435 0.042 Uiso 1 1 calc R
C25 C 0.2557(7) 0.2815(9) 0.7472(5) 0.034(2) Uani 1 1 d .
C26 C 0.3097(7) 0.3850(9) 0.7490(5) 0.037(2) Uani 1 1 d .
H26 H 0.3778 0.3806 0.7505 0.045 Uiso 1 1 calc R
C27 C 0.2655(7) 0.4940(8) 0.7484(5) 0.034(2) Uani 1 1 d .
H27 H 0.3026 0.5639 0.7487 0.041 Uiso 1 1 calc R
N1 N 0.8812(5) 0.8297(6) 0.5101(4) 0.0265(16) Uani 1 1 d .
N2 N 0.8805(5) 0.2062(7) 0.5103(4) 0.0316(18) Uani 1 1 d .
N3 N 0.6315(6) 1.1222(8) 0.4934(5) 0.041(2) Uani 1 1 d .
N4 N 0.6137(6) 0.4998(7) 0.4892(4) 0.0351(19) Uani 1 1 d .
N5 N 0.0812(8) 0.7042(8) 0.7374(5) 0.052(2) Uani 1 1 d .
N6 N 0.2989(6) 0.1749(7) 0.7442(5) 0.039(2) Uani 1 1 d .
H6A H 0.3614 0.1708 0.7434 0.047 Uiso 1 1 calc R
H6B H 0.2643 0.1102 0.7432 0.047 Uiso 1 1 calc R
N7 N 0.8860(6) 0.4881(7) 0.8179(4) 0.0355(19) Uani 1 1 d .
N8 N 0.5610(7) 0.2981(8) 0.2973(6) 0.049(2) Uani 1 1 d .
O1 O 0.8175(6) 0.4706(7) 0.8502(4) 0.054(2) Uani 1 1 d .
O1W O 0.3044(7) 0.6673(9) 0.3328(5) 0.086(3) Uani 1 1 d .
H1WA H 0.2613 0.6278 0.3033 0.103 Uiso 1 1 d R
H1WB H 0.3417 0.6996 0.3071 0.103 Uiso 1 1 d R
O2 O 0.9691(6) 0.5066(7) 0.8557(4) 0.056(2) Uani 1 1 d .
O3 O 0.8707(6) 0.4933(6) 0.7477(4) 0.0458(19) Uani 1 1 d .
O4 O 0.5348(8) 0.3069(13) 0.2314(6) 0.110(5) Uani 1 1 d .
O5 O 0.5054(7) 0.3015(9) 0.3404(6) 0.078(3) Uani 1 1 d .
O6 O 0.6494(7) 0.2848(9) 0.3276(6) 0.085(3) Uani 1 1 d .

loop_
_atom_site_aniso_label
_atom_site_aniso_U_11
_atom_site_aniso_U_22
_atom_site_aniso_U_33
_atom_site_aniso_U_23
_atom_site_aniso_U_13
_atom_site_aniso_U_12
Ag1 0.0484(5) 0.0154(4) 0.0458(5) 0.0007(3) 0.0076(4) 0.0014(3)
Ag2 0.0500(5) 0.0180(4) 0.0741(7) 0.0065(4) 0.0171(4) 0.0011(3)
C1 0.052(6) 0.018(5) 0.031(5) -0.002(4) -0.007(5) -0.007(4)
C2 0.056(6) 0.046(6) 0.020(5) 0.001(5) -0.001(4) -0.008(6)
C3 0.038(5) 0.013(4) 0.048(6) -0.003(4) 0.015(5) 0.007(4)
C4 0.044(4) 0.015(3) 0.032(4) -0.005(3) 0.002(3) -0.003(3)
C5 0.063(7) 0.032(6) 0.029(5) 0.013(5) 0.004(5) 0.006(5)
C6 0.054(4) 0.035(4) 0.039(4) 0.008(4) -0.002(4) 0.006(4)
C7 0.061(5) 0.035(4) 0.039(4) -0.006(4) 0.005(4) -0.006(4)
C8 0.022(4) 0.042(6) 0.019(4) -0.002(4) 0.004(3) 0.001(4)
C9 0.092(9) 0.034(6) 0.018(5) -0.005(4) -0.007(5) -0.016(6)
C10 0.080(8) 0.011(5) 0.036(6) 0.002(4) -0.005(5) 0.002(5)
C11 0.079(9) 0.034(6) 0.046(7) 0.007(5) 0.005(6) -0.004(6)
C12 0.059(7) 0.032(6) 0.030(5) 0.003(5) -0.001(5) -0.005(5)
C13 0.043(5) 0.015(4) 0.031(5) 0.007(4) 0.007(4) 0.012(4)
C14 0.074(8) 0.037(6) 0.046(7) 0.007(5) 0.014(6) 0.003(6)
C15 0.054(4) 0.034(4) 0.047(4) 0.008(4) 0.014(4) 0.006(4)
C16 0.037(4) 0.029(4) 0.039(4) 0.007(3) 0.008(3) 0.005(3)
C17 0.046(6) 0.029(5) 0.029(5) 0.005(4) 0.009(4) 0.000(5)
C18 0.035(5) 0.019(5) 0.037(5) 0.006(4) 0.009(4) 0.003(4)
C19 0.051(6) 0.022(5) 0.038(6) 0.003(4) 0.007(5) -0.002(5)
C20 0.054(7) 0.035(6) 0.044(6) 0.004(5) 0.018(5) 0.008(5)
C21 0.052(7) 0.044(7) 0.032(6) -0.004(5) 0.006(5) -0.005(6)
C22 0.055(6) 0.024(5) 0.024(5) 0.000(4) -0.001(4) 0.000(5)
C23 0.046(6) 0.028(5) 0.029(5) 0.004(4) 0.003(4) -0.001(4)
C24 0.045(6) 0.026(5) 0.032(5) -0.001(4) 0.003(4) -0.019(4)
C25 0.048(6) 0.033(5) 0.019(5) -0.002(4) 0.001(4) -0.003(5)
C26 0.040(6) 0.040(6) 0.030(5) -0.003(4) 0.004(4) -0.005(5)
C27 0.053(6) 0.028(5) 0.021(5) -0.003(4) 0.005(4) -0.013(5)
N1 0.037(4) 0.015(3) 0.026(4) -0.001(3) 0.002(3) -0.005(3)
N2 0.036(4) 0.021(4) 0.037(5) 0.009(4) 0.007(4) 0.010(3)
N3 0.049(5) 0.029(5) 0.051(6) -0.003(4) 0.023(4) -0.012(4)
N4 0.040(5) 0.025(4) 0.043(5) 0.000(4) 0.016(4) 0.004(4)
N5 0.077(7) 0.033(5) 0.039(5) -0.003(4) -0.004(5) 0.010(5)
N6 0.043(5) 0.026(4) 0.045(5) -0.003(4) 0.000(4) 0.002(4)
N7 0.055(5) 0.019(4) 0.031(5) 0.004(3) 0.004(4) 0.009(4)
N8 0.048(6) 0.045(6) 0.055(7) -0.003(5) 0.015(5) -0.018(5)
O1 0.075(5) 0.038(4) 0.054(5) 0.010(4) 0.027(4) 0.000(4)
O1W 0.072(6) 0.091(8) 0.084(7) 0.045(6) -0.006(5) -0.015(6)
O2 0.063(5) 0.059(6) 0.038(4) -0.005(4) -0.012(4) 0.011(4)
O3 0.077(5) 0.026(4) 0.033(4) 0.004(3) 0.008(4) 0.009(4)
O4 0.094(8) 0.182(14) 0.049(6) -0.026(7) 0.003(6) -0.053(8)
O5 0.065(6) 0.083(7) 0.091(7) -0.018(6) 0.026(5) -0.006(5)
O6 0.057(6) 0.083(7) 0.110(8) 0.066(6) 0.003(5) -0.008(5)

loop_
_atom_type_symbol
_atom_type_description
_atom_type_scat_dispersion_real
_atom_type_scat_dispersion_imag
_atom_type_scat_source
C C 0.0033 0.0016 'International Tables Vol C Tables 4.2.6.8 and 6.1.1.4'
H H 0.0000 0.0000 'International Tables Vol C Tables 4.2.6.8 and 6.1.1.4'
Ag Ag -0.8971 1.1015 'International Tables Vol C Tables 4.2.6.8 and 6.1.1.4'
N N 0.0061 0.0033 'International Tables Vol C Tables 4.2.6.8 and 6.1.1.4'
O O 0.0106 0.0060 'International Tables Vol C Tables 4.2.6.8 and 6.1.1.4'

loop_
_geom_angle_atom_site_label_1
_geom_angle_atom_site_label_2
_geom_angle_atom_site_label_3
_geom_angle
_geom_angle_site_symmetry_1
_geom_angle_site_symmetry_3
N1 Ag1 N2 170.1(3) . 1_565
N1 Ag1 O1 95.4(3) . 4_575
N2 Ag1 O1 89.4(3) 1_565 4_575
N1 Ag1 Ag1 86.95(19) . 3_776
N2 Ag1 Ag1 101.0(2) 1_565 3_776
O1 Ag1 Ag1 97.29(17) 4_575 3_776
N4 Ag2 N3 177.0(3) 1_565 .
N1 C1 C2 122.3(8) . .
N1 C1 H1 118.9 . .
C2 C1 H1 118.9 . .
C3 C2 C1 122.6(9) . .
C3 C2 H2 118.7 . .
C1 C2 H2 118.7 . .
C2 C3 C4 115.2(9) . .
C2 C3 C8 125.5(9) . .
C4 C3 C8 119.3(8) . .
C5 C4 C3 119.9(9) . .
C5 C4 H4 120.0 . .
C3 C4 H4 120.0 . .
N1 C5 C4 123.5(9) . .
N1 C5 H5 118.2 . .
C4 C5 H5 118.2 . .
N2 C6 C7 122.6(10) . .
N2 C6 H6 118.7 . .
C7 C6 H6 118.7 . .
C8 C7 C6 119.8(10) . .
C8 C7 H7 120.1 . .
C6 C7 H7 120.1 . .
C7 C8 C9 115.1(10) . .
C7 C8 C3 121.1(9) . .
C9 C8 C3 123.8(9) . .
C10 C9 C8 121.2(10) . .
C10 C9 H9 119.4 . .
C8 C9 H9 119.4 . .
N2 C10 C9 124.4(10) . .
N2 C10 H10 117.8 . .
C9 C10 H10 117.8 . .
N3 C11 C12 121.5(11) . .
N3 C11 H11 119.2 . .
C12 C11 H11 119.2 . .
C13 C12 C11 120.1(10) . .
C13 C12 H12 119.9 . .
C11 C12 H12 119.9 . .
C14 C13 C12 115.6(9) . .
C14 C13 C18 122.9(9) . .
C12 C13 C18 121.5(8) . .
C13 C14 C15 121.6(11) . .
C13 C14 H14 119.2 . .
C15 C14 H14 119.2 . .
N3 C15 C14 122.8(10) . .
N3 C15 H15 118.6 . .
C14 C15 H15 118.6 . .
N4 C16 C17 122.4(9) . .
N4 C16 H16 118.8 . .
C17 C16 H16 118.8 . .
C18 C17 C16 121.2(9) . .
C18 C17 H17 119.4 . .
C16 C17 H17 119.4 . .
C17 C18 C13 122.9(9) . .
C17 C18 C19 114.3(9) . .
C13 C18 C19 122.8(8) . .
C20 C19 C18 120.3(9) . .
C20 C19 H19 119.9 . .
C18 C19 H19 119.9 . .
N4 C20 C19 124.0(10) . .
N4 C20 H20 118.0 . .
C19 C20 H20 118.0 . .
N5 C21 C22 176.0(11) . .
C23 C22 C27 121.0(9) . .
C23 C22 C21 120.2(10) . .
C27 C22 C21 118.7(9) . .
C24 C23 C22 118.9(9) . .
C24 C23 H23 120.6 . .
C22 C23 H23 120.6 . .
C23 C24 C25 121.8(9) . .
C23 C24 H24 119.1 . .
C25 C24 H24 119.1 . .
N6 C25 C26 120.6(9) . .
N6 C25 C24 121.2(9) . .
C26 C25 C24 118.1(9) . .
C27 C26 C25 121.0(9) . .
C27 C26 H26 119.5 . .
C25 C26 H26 119.5 . .
C26 C27 C22 119.2(9) . .
C26 C27 H27 120.4 . .
C22 C27 H27 120.4 . .
C1 N1 C5 116.5(8) . .
C1 N1 Ag1 123.0(6) . .
C5 N1 Ag1 120.4(6) . .
C6 N2 C10 116.8(9) . .
C6 N2 Ag1 122.5(7) . 1_545
C10 N2 Ag1 120.7(7) . 1_545
C11 N3 C15 118.3(10) . .
C11 N3 Ag2 121.0(8) . .
C15 N3 Ag2 120.5(7) . .
C20 N4 C16 117.8(9) . .
C20 N4 Ag2 122.3(7) . 1_545
C16 N4 Ag2 119.8(6) . 1_545
C25 N6 H6A 120.0 . .
C25 N6 H6B 120.0 . .
H6A N6 H6B 120.0 . .
O1 N7 O2 119.8(8) . .
O1 N7 O3 119.9(9) . .
O2 N7 O3 120.2(9) . .
O4 N8 O5 122.7(12) . .
O4 N8 O6 121.9(11) . .
O5 N8 O6 115.4(11) . .
N7 O1 Ag1 107.8(6) . 4_576
H1WA O1W H1WB 108.8 . .

loop_
_geom_bond_atom_site_label_1
_geom_bond_atom_site_label_2
_geom_bond_distance
_geom_bond_site_symmetry_2
Ag1 N1 2.136(7) .
Ag1 N2 2.166(8) 1_565
Ag1 O1 2.760(8) 4_575
Ag1 Ag1 3.1482(18) 3_776
Ag2 N4 2.138(8) 1_565
Ag2 N3 2.168(9) .
C1 N1 1.344(11) .
C1 C2 1.385(14) .
C1 H1 0.9500 .
C2 C3 1.356(13) .
C2 H2 0.9500 .
C3 C4 1.428(13) .
C3 C8 1.478(13) .
C4 C5 1.370(14) .
C4 H4 0.9500 .
C5 N1 1.355(12) .
C5 H5 0.9500 .
C6 N2 1.303(13) .
C6 C7 1.408(15) .
C6 H6 0.9500 .
C7 C8 1.366(14) .
C7 H7 0.9500 .
C8 C9 1.392(13) .
C9 C10 1.323(14) .
C9 H9 0.9500 .
C10 N2 1.321(12) .
C10 H10 0.9500 .
C11 N3 1.314(13) .
C11 C12 1.404(15) .
C11 H11 0.9500 .
C12 C13 1.392(13) .
C12 H12 0.9500 .
C13 C14 1.358(14) .
C13 C18 1.428(13) .
C14 C15 1.364(16) .
C14 H14 0.9500 .
C15 N3 1.322(13) .
C15 H15 0.9500 .
C16 N4 1.335(12) .
C16 C17 1.427(13) .
C16 H16 0.9500 .
C17 C18 1.401(13) .
C17 H17 0.9500 .
C18 C19 1.436(13) .
C19 C20 1.399(14) .
C19 H19 0.9500 .
C20 N4 1.327(13) .
C20 H20 0.9500 .
C21 N5 1.147(13) .
C21 C22 1.449(15) .
C22 C23 1.392(13) .
C22 C27 1.407(14) .
C23 C24 1.372(14) .
C23 H23 0.9500 .
C24 C25 1.419(14) .
C24 H24 0.9500 .
C25 N6 1.361(12) .
C25 C26 1.397(14) .
C26 C27 1.387(14) .
C26 H26 0.9500 .
C27 H27 0.9500 .
N2 Ag1 2.166(8) 1_545
N4 Ag2 2.138(8) 1_545
N6 H6A 0.8800 .
N6 H6B 0.8800 .
N7 O1 1.236(11) .
N7 O2 1.244(11) .
N7 O3 1.245(10) .
N8 O4 1.179(13) .
N8 O5 1.207(12) .
N8 O6 1.258(12) .
O1 Ag1 2.760(8) 4_576
O1W H1WA 0.8499 .
O1W H1WB 0.8500 .

loop_
_geom_hbond_atom_site_label_D
_geom_hbond_atom_site_label_H
_geom_hbond_atom_site_label_A
_geom_hbond_distance_DH
_geom_hbond_distance_HA
_geom_hbond_distance_DA
_geom_hbond_angle_DHA
_geom_hbond_site_symmetry_A
N6 H6A O5 0.88 2.41 3.072(13) 132.1 4_566
N6 H6B O3 0.88 2.34 3.174(11) 157.2 2_646
O1W H1WA O3 0.85 2.34 3.169(12) 164.5 3_666
O1W H1WB O4 0.85 2.34 3.162(15) 164.5 2_655

loop_
_geom_torsion_atom_site_label_1
_geom_torsion_atom_site_label_2
_geom_torsion_atom_site_label_3
_geom_torsion_atom_site_label_4
_geom_torsion
_geom_torsion_site_symmetry_1
_geom_torsion_site_symmetry_4
N1 C1 C2 C3 2.0(17) . .
C1 C2 C3 C4 -2.3(15) . .
C1 C2 C3 C8 176.8(10) . .
C2 C3 C4 C5 1.7(14) . .
C8 C3 C4 C5 -177.5(9) . .
C3 C4 C5 N1 -0.8(16) . .
N2 C6 C7 C8 -0.3(17) . .
C6 C7 C8 C9 2.2(15) . .
C6 C7 C8 C3 -175.5(9) . .
C2 C3 C8 C7 0.1(15) . .
C4 C3 C8 C7 179.2(9) . .
C2 C3 C8 C9 -177.3(10) . .
C4 C3 C8 C9 1.8(14) . .
C7 C8 C9 C10 -2.5(16) . .
C3 C8 C9 C10 175.1(11) . .
C8 C9 C10 N2 1(2) . .
N3 C11 C12 C13 2.7(18) . .
C11 C12 C13 C14 -1.2(16) . .
C11 C12 C13 C18 178.2(10) . .
C12 C13 C14 C15 0.3(16) . .
C18 C13 C14 C15 -179.1(10) . .
C13 C14 C15 N3 -0.9(19) . .
N4 C16 C17 C18 -0.6(14) . .
C16 C17 C18 C13 -177.5(9) . .
C16 C17 C18 C19 0.7(13) . .
C14 C13 C18 C17 150.5(10) . .
C12 C13 C18 C17 -28.9(14) . .
C14 C13 C18 C19 -27.6(15) . .
C12 C13 C18 C19 153.0(10) . .
C17 C18 C19 C20 -0.1(14) . .
C13 C18 C19 C20 178.2(9) . .
C18 C19 C20 N4 -0.7(16) . .
N5 C21 C22 C23 -83(17) . .
N5 C21 C22 C27 93(17) . .
C27 C22 C23 C24 1.1(14) . .
C21 C22 C23 C24 177.3(9) . .
C22 C23 C24 C25 0.0(14) . .
C23 C24 C25 N6 -177.6(9) . .
C23 C24 C25 C26 -0.4(14) . .
N6 C25 C26 C27 177.0(9) . .
C24 C25 C26 C27 -0.2(13) . .
C25 C26 C27 C22 1.2(13) . .
C23 C22 C27 C26 -1.7(13) . .
C21 C22 C27 C26 -177.9(9) . .
C2 C1 N1 C5 -0.8(14) . .
C2 C1 N1 Ag1 -179.1(8) . .
C4 C5 N1 C1 0.2(15) . .
C4 C5 N1 Ag1 178.6(8) . .
N2 Ag1 N1 C1 -62.6(19) 1_565 .
O1 Ag1 N1 C1 178.8(7) 4_575 .
Ag1 Ag1 N1 C1 81.7(7) 3_776 .
N2 Ag1 N1 C5 119.1(16) 1_565 .
O1 Ag1 N1 C5 0.5(7) 4_575 .
Ag1 Ag1 N1 C5 -96.5(7) 3_776 .
C7 C6 N2 C10 -1.4(16) . .
C7 C6 N2 Ag1 178.4(8) . 1_545
C9 C10 N2 C6 1.2(17) . .
C9 C10 N2 Ag1 -178.6(10) . 1_545
C12 C11 N3 C15 -3.2(17) . .
C12 C11 N3 Ag2 171.5(9) . .
C14 C15 N3 C11 2.4(17) . .
C14 C15 N3 Ag2 -172.4(9) . .
N4 Ag2 N3 C11 4(6) 1_565 .
N4 Ag2 N3 C15 179(100) 1_565 .
C19 C20 N4 C16 0.8(15) . .
C19 C20 N4 Ag2 -174.8(8) . 1_545
C17 C16 N4 C20 -0.2(14) . .
C17 C16 N4 Ag2 175.6(7) . 1_545
O2 N7 O1 Ag1 0.1(10) . 4_576
O3 N7 O1 Ag1 -176.0(6) . 4_576
